data_2239400
loop_
_publ_author_name
'El-Hiti, Gamal A.'
'Smith, Keith'
'Balakit, Asim A.'
'Hegazy, Amany S.'
'Kariuki, Benson M.'

_publ_section_title
;
 2,2-Dimethyl-<i>N</i>-(4-methylpyridin-2-yl)propanamide
;
_journal_issue 3
_journal_name_full 'Acta Crystallographica Section E'
_journal_page_first o351
_journal_page_last o352
_journal_paper_doi 10.1107/S1600536814003729
_journal_volume 70
_journal_year 2014
_chemical_formula_iupac 'C11 H16 N2 O'
_chemical_formula_moiety 'C11 H16 N2 O'
_chemical_formula_sum 'C11 H16 N2 O'
_chemical_formula_weight 192.26
_chemical_name_systematic
;
2,2-Dimethyl-<i>N</i>-(4-methylpyridin-2-yl)propanamide
;
_space_group_crystal_system orthorhombic
_space_group_IT_number 61
_space_group_name_Hall '-P 2ac 2ab'
_space_group_name_H-M_alt 'P b c a'
_symmetry_space_group_name_Hall '-P 2ac 2ab'
_symmetry_space_group_name_H-M 'P b c a'
_atom_sites_solution_hydrogens geom
_audit_creation_method SHELXL-2013
_cell_angle_alpha 90
_cell_angle_beta 90
_cell_angle_gamma 90
_cell_formula_units_Z 8
_cell_length_a 10.7954(3)
_cell_length_b 10.1809(2)
_cell_length_c 20.8390(5)
_cell_measurement_reflns_used 1808
_cell_measurement_temperature 296(2)
_cell_measurement_theta_max 74.017
_cell_measurement_theta_min 4.243
_cell_volume 2290.35(10)
_computing_cell_refinement 'CrysAlis PRO (Agilent, 2014)'
_computing_data_collection 'CrysAlis PRO (Agilent, 2014)'
_computing_data_reduction 'CrysAlis PRO (Agilent, 2014)'
_computing_molecular_graphics 'ORTEP-3 for Windows (Farrugia, 2012)'
_computing_publication_material
;
WinGX (Farrugia, 2012) and CHEMDRAW Ultra (CambridgeSoft, 2001)
;
_computing_structure_refinement 'SHELXL-2013 (Sheldrick, 2008)'
_computing_structure_solution 'SHELXS-2013 (Sheldrick, 2008)'
_diffrn_ambient_temperature 296(2)
_diffrn_measured_fraction_theta_full 0.997
_diffrn_measured_fraction_theta_max 0.969
_diffrn_measurement_device_type 'Agilent SuperNova (Dual, Cu at zero, Atlas)'
_diffrn_measurement_method '\w scans'
_diffrn_radiation_type CuK\a
_diffrn_radiation_wavelength 1.54184
_diffrn_reflns_av_R_equivalents 0.0172
_diffrn_reflns_limit_h_max 13
_diffrn_reflns_limit_h_min -7
_diffrn_reflns_limit_k_max 8
_diffrn_reflns_limit_k_min -12
_diffrn_reflns_limit_l_max 20
_diffrn_reflns_limit_l_min -25
_diffrn_reflns_number 5219
_diffrn_reflns_theta_full 67.684
_diffrn_reflns_theta_max 74.017
_diffrn_reflns_theta_min 4.243
_diffrn_standards_interval_count 0
_diffrn_standards_interval_time 0
_diffrn_standards_number 0
_exptl_absorpt_coefficient_mu 0.576
_exptl_absorpt_correction_T_max 0.957
_exptl_absorpt_correction_T_min 0.930
_exptl_absorpt_correction_type gaussian
_exptl_absorpt_process_details
;
(CrysAlis PRO; Agilent, 2014)
;
_exptl_crystal_colour colourless
_exptl_crystal_density_diffrn 1.115
_exptl_crystal_description block
_exptl_crystal_F_000 832
_exptl_crystal_size_max 0.265
_exptl_crystal_size_mid 0.191
_exptl_crystal_size_min 0.136
_refine_diff_density_max 0.157
_refine_diff_density_min -0.138
_refine_ls_extinction_coef 0.0037(5)
_refine_ls_extinction_expression Fc^*^=kFc[1+0.001xFc^2^\l^3^/sin(2\q)]^-1/4^
_refine_ls_extinction_method 'SHELXL-2013 (Sheldrick, 2008)'
_refine_ls_goodness_of_fit_ref 1.083
_refine_ls_hydrogen_treatment constr
_refine_ls_matrix_type full
_refine_ls_number_parameters 132
_refine_ls_number_reflns 2253
_refine_ls_number_restraints 0
_refine_ls_restrained_S_all 1.083
_refine_ls_R_factor_all 0.0599
_refine_ls_R_factor_gt 0.0460
_refine_ls_shift/su_max 0.000
_refine_ls_shift/su_mean 0.000
_refine_ls_structure_factor_coef Fsqd
_refine_ls_weighting_details 'w=1/[\s^2^(Fo^2^)+(0.0734P)^2^+0.4299P] where P=(Fo^2^+2Fc^2^)/3'
_refine_ls_weighting_scheme calc
_refine_ls_wR_factor_gt 0.1445
_refine_ls_wR_factor_ref 0.1539
_reflns_number_gt 1808
_reflns_number_total 2253
_reflns_threshold_expression I>2\s(I)
_cod_data_source_file mw2120sup1.cif
_cod_data_source_block I
_cod_database_code 2239400
_cod_database_fobs_code 2239400
_shelx_space_group_comment
;
The symmetry employed for this shelxl refinement is uniquely defined
by the following loop, which should always be used as a source of
symmetry information in preference to the above space-group names.
They are only intended as comments.
;
_shelx_estimated_absorpt_t_min 0.862
_shelx_estimated_absorpt_t_max 0.926
_shelxl_version_number .2013

loop_
_space_group_symop_operation_xyz
'x, y, z'
'-x+1/2, -y, z+1/2'
'x+1/2, -y+1/2, -z'
'-x, y+1/2, -z+1/2'
'-x, -y, -z'
'x-1/2, y, -z-1/2'
'-x-1/2, y-1/2, z'
'x, -y-1/2, z-1/2'

loop_
_atom_site_type_symbol
_atom_site_label
_atom_site_fract_x
_atom_site_fract_y
_atom_site_fract_z
_atom_site_U_iso_or_equiv
_atom_site_adp_type
_atom_site_calc_flag
_atom_site_occupancy
C C1 0.90730(14) 0.81479(14) 0.59591(7) 0.0489(4) Uani d 1
C C2 1.0228(2) 0.6963(2) 0.52600(11) 0.0816(6) Uani d 1
H H2 1.0345 0.6201 0.5021 0.098 Uiso calc 1
C C3 1.1102(2) 0.7922(2) 0.52141(11) 0.0792(6) Uani d 1
H H3 1.1786 0.7811 0.4948 0.095 Uiso calc 1
C C4 1.09637(16) 0.90571(19) 0.55651(9) 0.0632(5) Uani d 1
C C5 0.99149(14) 0.91744(16) 0.59451(8) 0.0552(4) Uani d 1
H H5 0.9779 0.9929 0.6186 0.066 Uiso calc 1
C C6 1.1912(2) 1.0138(3) 0.55444(12) 0.0922(7) Uani d 1
H H6A 1.2409 1.0107 0.5926 0.138 Uiso calc 1
H H6B 1.1499 1.0972 0.5520 0.138 Uiso calc 1
H H6C 1.2431 1.0025 0.5175 0.138 Uiso calc 1
C C7 0.74226(15) 0.91931(14) 0.66136(8) 0.0515(4) Uani d 1
C C8 0.62472(16) 0.88824(16) 0.69967(9) 0.0606(5) Uani d 1
C C9 0.6598(2) 0.8017(2) 0.75696(11) 0.0851(7) Uani d 1
H H9A 0.7235 0.8442 0.7815 0.128 Uiso calc 1
H H9B 0.6895 0.7185 0.7418 0.128 Uiso calc 1
H H9C 0.5882 0.7883 0.7835 0.128 Uiso calc 1
C C10 0.5677(2) 1.0158(2) 0.72312(13) 0.0997(9) Uani d 1
H H10A 0.6251 1.0600 0.7509 0.149 Uiso calc 1
H H10B 0.4929 0.9970 0.7463 0.149 Uiso calc 1
H H10C 0.5490 1.0709 0.6870 0.149 Uiso calc 1
C C11 0.53133(19) 0.8146(3) 0.65810(13) 0.0933(8) Uani d 1
H H11A 0.4578 0.7976 0.6826 0.140 Uiso calc 1
H H11B 0.5668 0.7329 0.6442 0.140 Uiso calc 1
H H11C 0.5107 0.8670 0.6213 0.140 Uiso calc 1
N N1 0.92138(14) 0.70437(14) 0.56251(8) 0.0654(4) Uani d 1
N N2 0.79937(12) 0.81473(12) 0.63366(7) 0.0554(4) Uani d 1
H H2A 0.7654 0.7394 0.6400 0.067 Uiso calc 1
O O1 0.78283(12) 1.03049(11) 0.65664(7) 0.0699(4) Uani d 1

loop_
_atom_site_aniso_label
_atom_site_aniso_U_11
_atom_site_aniso_U_22
_atom_site_aniso_U_33
_atom_site_aniso_U_12
_atom_site_aniso_U_13
_atom_site_aniso_U_23
C1 0.0475(8) 0.0469(8) 0.0523(8) 0.0056(6) 0.0003(6) 0.0012(6)
C2 0.0788(13) 0.0735(12) 0.0924(14) 0.0131(10) 0.0224(11) -0.0152(11)
C3 0.0626(11) 0.0889(14) 0.0861(13) 0.0180(10) 0.0226(10) 0.0029(11)
C4 0.0481(9) 0.0720(11) 0.0694(10) 0.0027(8) 0.0020(7) 0.0171(9)
C5 0.0518(9) 0.0531(9) 0.0607(9) 0.0001(7) 0.0028(7) 0.0032(7)
C6 0.0587(11) 0.1052(17) 0.1126(18) -0.0166(11) 0.0083(11) 0.0244(15)
C7 0.0533(8) 0.0390(7) 0.0622(8) 0.0022(6) 0.0061(7) -0.0009(6)
C8 0.0592(10) 0.0478(8) 0.0749(10) 0.0016(7) 0.0190(8) -0.0021(7)
C9 0.0969(16) 0.0788(13) 0.0798(13) 0.0035(12) 0.0275(12) 0.0104(10)
C10 0.1026(17) 0.0605(12) 0.136(2) 0.0135(11) 0.0640(16) -0.0025(12)
C11 0.0548(11) 0.1121(19) 0.1129(18) -0.0056(11) 0.0126(12) -0.0159(15)
N1 0.0646(9) 0.0546(8) 0.0770(9) 0.0056(7) 0.0107(7) -0.0124(7)
N2 0.0551(8) 0.0401(7) 0.0711(8) -0.0038(5) 0.0153(6) -0.0040(6)
O1 0.0673(8) 0.0389(6) 0.1034(10) -0.0010(5) 0.0213(7) -0.0030(6)

loop_
_atom_type_symbol
_atom_type_description
_atom_type_scat_dispersion_real
_atom_type_scat_dispersion_imag
_atom_type_scat_source
C C 0.0181 0.0091 'International Tables Vol C Tables 4.2.6.8 and 6.1.1.4'
H H 0.0000 0.0000 'International Tables Vol C Tables 4.2.6.8 and 6.1.1.4'
N N 0.0311 0.0180 'International Tables Vol C Tables 4.2.6.8 and 6.1.1.4'
O O 0.0492 0.0322 'International Tables Vol C Tables 4.2.6.8 and 6.1.1.4'

loop_
_geom_angle_atom_site_label_1
_geom_angle_atom_site_label_2
_geom_angle_atom_site_label_3
_geom_angle
N1 C1 C5 123.45(15)
N1 C1 N2 112.76(13)
C5 C1 N2 123.78(14)
N1 C2 C3 124.35(19)
N1 C2 H2 117.8
C3 C2 H2 117.8
C2 C3 C4 119.33(18)
C2 C3 H3 120.3
C4 C3 H3 120.3
C3 C4 C5 117.68(17)
C3 C4 C6 121.72(19)
C5 C4 C6 120.60(19)
C1 C5 C4 118.87(16)
C1 C5 H5 120.6
C4 C5 H5 120.6
C4 C6 H6A 109.5
C4 C6 H6B 109.5
H6A C6 H6B 109.5
C4 C6 H6C 109.5
H6A C6 H6C 109.5
H6B C6 H6C 109.5
O1 C7 N2 122.06(15)
O1 C7 C8 122.14(14)
N2 C7 C8 115.80(13)
C10 C8 C11 109.58(19)
C10 C8 C9 109.95(18)
C11 C8 C9 108.85(18)
C10 C8 C7 109.09(14)
C11 C8 C7 110.66(15)
C9 C8 C7 108.69(15)
C8 C9 H9A 109.5
C8 C9 H9B 109.5
H9A C9 H9B 109.5
C8 C9 H9C 109.5
H9A C9 H9C 109.5
H9B C9 H9C 109.5
C8 C10 H10A 109.5
C8 C10 H10B 109.5
H10A C10 H10B 109.5
C8 C10 H10C 109.5
H10A C10 H10C 109.5
H10B C10 H10C 109.5
C8 C11 H11A 109.5
C8 C11 H11B 109.5
H11A C11 H11B 109.5
C8 C11 H11C 109.5
H11A C11 H11C 109.5
H11B C11 H11C 109.5
C1 N1 C2 116.32(16)
C7 N2 C1 127.83(13)
C7 N2 H2A 116.1
C1 N2 H2A 116.1

loop_
_geom_bond_atom_site_label_1
_geom_bond_atom_site_label_2
_geom_bond_distance
C1 N1 1.3310(19)
C1 C5 1.385(2)
C1 N2 1.406(2)
C2 N1 1.336(3)
C2 C3 1.361(3)
C2 H2 0.9300
C3 C4 1.376(3)
C3 H3 0.9300
C4 C5 1.387(2)
C4 C6 1.503(3)
C5 H5 0.9300
C6 H6A 0.9600
C6 H6B 0.9600
C6 H6C 0.9600
C7 O1 1.2177(18)
C7 N2 1.3590(19)
C7 C8 1.532(2)
C8 C10 1.518(2)
C8 C11 1.526(3)
C8 C9 1.531(3)
C9 H9A 0.9600
C9 H9B 0.9600
C9 H9C 0.9600
C10 H10A 0.9600
C10 H10B 0.9600
C10 H10C 0.9600
C11 H11A 0.9600
C11 H11B 0.9600
C11 H11C 0.9600
N2 H2A 0.8600

loop_
_geom_hbond_atom_site_label_D
_geom_hbond_atom_site_label_H
_geom_hbond_atom_site_label_A
_geom_hbond_site_symmetry_A
_geom_hbond_distance_DH
_geom_hbond_distance_HA
_geom_hbond_distance_DA
_geom_hbond_angle_DHA
N2 H2A O1 7_755 0.86 2.22 3.0644(17) 168
C5 H5 O1 . 0.93 2.28 2.842(2) 118
